data_4326229
loop_
_publ_author_name
'Diego Solis-Ibarra'
'Miriam Vel\'asquez-Hern\'andez'
'Ra\'ul Huerta-Lavorie'
'Vojtech Jancik'

_publ_section_title
;
 Molecular Gallosilicates and Their Group 4 Multimetallic Derivatives
;
_journal_name_full 'Inorganic Chemistry'
_journal_page_first 8907
_journal_page_last 8917
_journal_paper_doi 10.1021/ic200976d
_journal_volume 50
_journal_year 2011
_chemical_formula_moiety 'C37 H61 Ga N2 O5 Si, C4 H8 O'
_chemical_formula_sum 'C41 H69 Ga N2 O6 Si'
_chemical_formula_weight 783.79
_chemical_name_systematic
;
 ?
;
_space_group_IT_number 14
_symmetry_cell_setting monoclinic
_symmetry_space_group_name_Hall '-P 2yn'
_symmetry_space_group_name_H-M 'P 1 21/n 1'
_atom_sites_solution_hydrogens geom
_atom_sites_solution_primary direct
_atom_sites_solution_secondary difmap
_audit_creation_method SHELXL-97
_cell_angle_alpha 90.00
_cell_angle_beta 90.23(3)
_cell_angle_gamma 90.00
_cell_formula_units_Z 4
_cell_length_a 9.441(2)
_cell_length_b 22.701(4)
_cell_length_c 20.088(3)
_cell_measurement_reflns_used 9405
_cell_measurement_temperature 100(2)
_cell_measurement_theta_max 25.33
_cell_measurement_theta_min 2.34
_cell_volume 4305.2(13)
_computing_cell_refinement 'Bruker AXS SAINT (v 7.01A, Bruker 2003)'
_computing_data_collection 'SMART V 5.625 (Bruker, 1999)'
_computing_data_reduction 'Bruker AXS SAINT (v 7.01A, Bruker 2003)'
_computing_molecular_graphics 'Bruker AXS SHELXTL (v 6.12)'
_computing_publication_material 'SHELXL-97 (Sheldrick, 1997)'
_computing_structure_refinement 'SHELXL-97 (Sheldrick, 1997)'
_computing_structure_solution 'SHELXS-97 (Sheldrick, 1990)'
_diffrn_ambient_temperature 100(2)
_diffrn_detector_area_resol_mean 0.661
_diffrn_measured_fraction_theta_full 0.993
_diffrn_measured_fraction_theta_max 0.993
_diffrn_measurement_device_type 'Bruker Smart Apex CCD diffractometer'
_diffrn_measurement_method 'omega scan'
_diffrn_radiation_monochromator graphite
_diffrn_radiation_source 'fine-focus sealed tube'
_diffrn_radiation_type MoK\a
_diffrn_radiation_wavelength 0.71073
_diffrn_reflns_av_R_equivalents 0.0829
_diffrn_reflns_av_sigmaI/netI 0.0735
_diffrn_reflns_limit_h_max 11
_diffrn_reflns_limit_h_min -11
_diffrn_reflns_limit_k_max 27
_diffrn_reflns_limit_k_min -27
_diffrn_reflns_limit_l_max 24
_diffrn_reflns_limit_l_min -24
_diffrn_reflns_number 31726
_diffrn_reflns_theta_full 25.35
_diffrn_reflns_theta_max 25.35
_diffrn_reflns_theta_min 1.79
_diffrn_standards_number 0
_exptl_absorpt_coefficient_mu 0.712
_exptl_absorpt_correction_T_max 0.8592
_exptl_absorpt_correction_T_min 0.7264
_exptl_absorpt_correction_type multi-scan
_exptl_absorpt_process_details 'Sadabs, Sheldrick 2007'
_exptl_crystal_colour COLORLESS
_exptl_crystal_density_diffrn 1.209
_exptl_crystal_description PLATE
_exptl_crystal_F_000 1688
_exptl_crystal_size_max 0.48
_exptl_crystal_size_mid 0.45
_exptl_crystal_size_min 0.22
_refine_diff_density_max 0.771
_refine_diff_density_min -0.900
_refine_diff_density_rms 0.082
_refine_ls_extinction_method none
_refine_ls_goodness_of_fit_ref 1.082
_refine_ls_hydrogen_treatment mixed
_refine_ls_matrix_type full
_refine_ls_number_parameters 530
_refine_ls_number_reflns 7831
_refine_ls_number_restraints 193
_refine_ls_restrained_S_all 1.077
_refine_ls_R_factor_all 0.0729
_refine_ls_R_factor_gt 0.0560
_refine_ls_shift/su_max 0.000
_refine_ls_shift/su_mean 0.000
_refine_ls_structure_factor_coef Fsqd
_refine_ls_weighting_details 'calc w=1/[\s^2^(Fo^2^)+(0.0367P)^2^+4.0348P] where P=(Fo^2^+2Fc^2^)/3'
_refine_ls_weighting_scheme calc
_refine_ls_wR_factor_gt 0.1090
_refine_ls_wR_factor_ref 0.1161
_reflns_number_gt 6478
_reflns_number_total 7831
_reflns_threshold_expression >2sigma(I)
_cod_data_source_file ic200976d_si_002_03.cif
_cod_data_source_block Compound3
_cod_database_code 4326229

loop_
_symmetry_equiv_pos_as_xyz
'x, y, z'
'-x+1/2, y+1/2, -z+1/2'
'-x, -y, -z'
'x-1/2, -y-1/2, z-1/2'

loop_
_atom_site_label
_atom_site_type_symbol
_atom_site_fract_x
_atom_site_fract_y
_atom_site_fract_z
_atom_site_U_iso_or_equiv
_atom_site_adp_type
_atom_site_occupancy
_atom_site_symmetry_multiplicity
_atom_site_calc_flag
_atom_site_refinement_flags
_atom_site_disorder_assembly
_atom_site_disorder_group
Ga1 Ga 0.23202(5) 0.149718(16) 0.25798(3) 0.01923(12) Uani 1 1 d . . .
Si1 Si 0.34870(11) 0.02375(4) 0.24717(8) 0.0228(3) Uani 1 1 d . . .
O1 O 0.2245(3) 0.07051(10) 0.26021(16) 0.0226(6) Uani 1 1 d . . .
O2 O 0.5046(3) 0.05473(11) 0.2516(2) 0.0277(7) Uani 1 1 d D . .
H2 H 0.499(5) 0.0906(4) 0.252(4) 0.058(17) Uiso 1 1 d D . .
O3 O 0.3164(3) -0.00580(13) 0.17483(17) 0.0289(8) Uani 1 1 d . . .
O4 O 0.3434(3) -0.03047(12) 0.30047(16) 0.0268(8) Uani 1 1 d . . .
O5 O 0.4179(3) 0.16776(12) 0.2639(2) 0.0288(8) Uani 1 1 d D . .
H5 H 0.434(5) 0.2023(7) 0.256(3) 0.043 Uiso 1 1 d D . .
N1 N 0.1348(4) 0.18337(16) 0.18134(19) 0.0206(9) Uani 1 1 d . . .
N2 N 0.1184(4) 0.18414(16) 0.32507(19) 0.0210(9) Uani 1 1 d . . .
C1 C -0.0008(5) 0.2627(2) 0.1265(2) 0.0267(12) Uani 1 1 d . . .
H1A H -0.0192 0.2338 0.0914 0.040 Uiso 1 1 calc R . .
H1B H 0.0695 0.2913 0.1110 0.040 Uiso 1 1 calc R . .
H1C H -0.0890 0.2833 0.1375 0.040 Uiso 1 1 calc R . .
C2 C 0.0547(5) 0.2318(2) 0.1875(2) 0.0217(11) Uani 1 1 d . . .
C3 C 0.0158(4) 0.25491(15) 0.2489(3) 0.0225(9) Uani 1 1 d . . .
H3A H -0.0304 0.2921 0.2474 0.027 Uiso 1 1 calc R . .
C4 C 0.0350(5) 0.2313(2) 0.3123(2) 0.0222(11) Uani 1 1 d . . .
C5 C -0.0446(6) 0.2593(2) 0.3686(2) 0.0287(12) Uani 1 1 d . . .
H5A H 0.0189 0.2643 0.4069 0.043 Uiso 1 1 calc R . .
H5B H -0.1243 0.2340 0.3812 0.043 Uiso 1 1 calc R . .
H5C H -0.0804 0.2979 0.3545 0.043 Uiso 1 1 calc R . .
C6 C 0.1544(5) 0.15816(19) 0.1164(2) 0.0214(11) Uani 1 1 d . . .
C7 C 0.2602(6) 0.18063(19) 0.0747(2) 0.0230(10) Uani 1 1 d . . .
C8 C 0.2704(7) 0.1557(2) 0.0118(2) 0.0333(12) Uani 1 1 d . . .
H8A H 0.3417 0.1698 -0.0174 0.040 Uiso 1 1 calc R . .
C9 C 0.1824(6) 0.1117(2) -0.0101(3) 0.0357(14) Uani 1 1 d . . .
H9A H 0.1903 0.0969 -0.0542 0.043 Uiso 1 1 calc R . .
C10 C 0.0823(6) 0.0891(2) 0.0326(3) 0.0305(13) Uani 1 1 d . . .
H10A H 0.0228 0.0579 0.0179 0.037 Uiso 1 1 calc R . .
C11 C 0.0667(5) 0.1109(2) 0.0963(2) 0.0232(11) Uani 1 1 d . . .
C12 C -0.0424(5) 0.0856(2) 0.1432(2) 0.0256(12) Uani 1 1 d . . .
H12A H -0.0046 0.0900 0.1895 0.031 Uiso 1 1 calc R . .
C13 C -0.0698(6) 0.0195(2) 0.1313(3) 0.0386(14) Uani 1 1 d . . .
H13A H 0.0207 -0.0016 0.1300 0.058 Uiso 1 1 calc R . .
H13B H -0.1197 0.0143 0.0889 0.058 Uiso 1 1 calc R . .
H13C H -0.1280 0.0038 0.1675 0.058 Uiso 1 1 calc R . .
C14 C -0.1818(5) 0.1194(2) 0.1394(3) 0.0421(15) Uani 1 1 d . . .
H14A H -0.1661 0.1603 0.1533 0.063 Uiso 1 1 calc R . .
H14B H -0.2512 0.1009 0.1689 0.063 Uiso 1 1 calc R . .
H14C H -0.2176 0.1187 0.0936 0.063 Uiso 1 1 calc R . .
C15 C 0.3629(6) 0.2281(2) 0.0969(3) 0.0287(12) Uani 1 1 d . . .
H15A H 0.3313 0.2423 0.1416 0.034 Uiso 1 1 calc R . .
C16 C 0.5118(6) 0.2040(2) 0.1049(3) 0.0418(14) Uani 1 1 d . . .
H16A H 0.5112 0.1716 0.1372 0.063 Uiso 1 1 calc R . .
H16B H 0.5748 0.2353 0.1208 0.063 Uiso 1 1 calc R . .
H16C H 0.5456 0.1895 0.0619 0.063 Uiso 1 1 calc R . .
C17 C 0.3607(6) 0.2812(2) 0.0496(3) 0.0397(15) Uani 1 1 d . . .
H17A H 0.2627 0.2944 0.0430 0.060 Uiso 1 1 calc R . .
H17B H 0.4011 0.2698 0.0066 0.060 Uiso 1 1 calc R . .
H17C H 0.4167 0.3134 0.0689 0.060 Uiso 1 1 calc R . .
C18 C 0.1229(5) 0.1591(2) 0.3917(2) 0.0202(11) Uani 1 1 d . . .
C19 C 0.2250(5) 0.17837(19) 0.4376(2) 0.0230(11) Uani 1 1 d . . .
C20 C 0.2307(6) 0.1513(2) 0.5003(2) 0.0297(12) Uani 1 1 d . . .
H20A H 0.2999 0.1632 0.5320 0.036 Uiso 1 1 calc R . .
C21 C 0.1363(6) 0.1074(2) 0.5159(3) 0.0287(12) Uani 1 1 d . . .
H21A H 0.1398 0.0896 0.5587 0.034 Uiso 1 1 calc R . .
C22 C 0.0352(5) 0.0887(2) 0.4697(3) 0.0287(12) Uani 1 1 d . . .
H22A H -0.0287 0.0582 0.4816 0.034 Uiso 1 1 calc R . .
C23 C 0.0260(5) 0.1138(2) 0.4068(2) 0.0221(11) Uani 1 1 d . . .
C24 C -0.0865(5) 0.0928(2) 0.3570(3) 0.0283(13) Uani 1 1 d . . .
H24A H -0.0747 0.1158 0.3150 0.034 Uiso 1 1 calc R . .
C25 C -0.0670(6) 0.0271(2) 0.3405(3) 0.0386(14) Uani 1 1 d . . .
H25A H -0.1394 0.0149 0.3083 0.058 Uiso 1 1 calc R . .
H25B H -0.0764 0.0037 0.3812 0.058 Uiso 1 1 calc R . .
H25C H 0.0273 0.0209 0.3215 0.058 Uiso 1 1 calc R . .
C26 C -0.2348(6) 0.1034(2) 0.3826(3) 0.0482(15) Uani 1 1 d . . .
H26A H -0.2461 0.1452 0.3936 0.072 Uiso 1 1 calc R . .
H26B H -0.2506 0.0795 0.4225 0.072 Uiso 1 1 calc R . .
H26C H -0.3037 0.0924 0.3482 0.072 Uiso 1 1 calc R . .
C27 C 0.3313(5) 0.2269(2) 0.4212(3) 0.0265(11) Uani 1 1 d . . .
H27A H 0.3173 0.2385 0.3736 0.032 Uiso 1 1 calc R . .
C28 C 0.4836(5) 0.2044(2) 0.4296(3) 0.0364(13) Uani 1 1 d . . .
H28A H 0.4992 0.1710 0.3996 0.055 Uiso 1 1 calc R . .
H28B H 0.4987 0.1918 0.4757 0.055 Uiso 1 1 calc R . .
H28C H 0.5502 0.2361 0.4187 0.055 Uiso 1 1 calc R . .
C29 C 0.3087(5) 0.2817(2) 0.4646(3) 0.0351(14) Uani 1 1 d . . .
H29A H 0.2171 0.2996 0.4536 0.053 Uiso 1 1 calc R . .
H29B H 0.3846 0.3101 0.4562 0.053 Uiso 1 1 calc R . .
H29C H 0.3101 0.2703 0.5116 0.053 Uiso 1 1 calc R . .
C30 C 0.4110(6) -0.0312(2) 0.1279(3) 0.0318(13) Uani 1 1 d . . .
C31 C 0.4904(6) 0.0180(2) 0.0929(3) 0.0380(13) Uani 1 1 d . . .
H31A H 0.4224 0.0459 0.0737 0.057 Uiso 1 1 calc R . .
H31B H 0.5488 0.0013 0.0573 0.057 Uiso 1 1 calc R . .
H31C H 0.5513 0.0385 0.1250 0.057 Uiso 1 1 calc R . .
C32 C 0.3186(7) -0.0642(3) 0.0779(3) 0.0550(19) Uani 1 1 d . . .
H32A H 0.2550 -0.0363 0.0555 0.082 Uiso 1 1 calc R . .
H32B H 0.2624 -0.0939 0.1013 0.082 Uiso 1 1 calc R . .
H32C H 0.3789 -0.0834 0.0449 0.082 Uiso 1 1 calc R . .
C33 C 0.5155(7) -0.0725(2) 0.1631(3) 0.0545(18) Uani 1 1 d . . .
H33A H 0.5767 -0.0496 0.1929 0.082 Uiso 1 1 calc R . .
H33B H 0.5737 -0.0926 0.1299 0.082 Uiso 1 1 calc R . .
H33C H 0.4629 -0.1017 0.1891 0.082 Uiso 1 1 calc R . .
C34 C 0.3969(6) -0.0329(2) 0.3682(3) 0.0315(13) Uani 1 1 d . . .
C35 C 0.5489(6) -0.0536(2) 0.3662(3) 0.0400(14) Uani 1 1 d . . .
H35A H 0.5539 -0.0916 0.3431 0.060 Uiso 1 1 calc R . .
H35B H 0.5849 -0.0582 0.4118 0.060 Uiso 1 1 calc R . .
H35C H 0.6066 -0.0246 0.3426 0.060 Uiso 1 1 calc R . .
C36 C 0.3050(6) -0.0784(2) 0.4025(3) 0.0442(15) Uani 1 1 d . . .
H36A H 0.3134 -0.1162 0.3794 0.066 Uiso 1 1 calc R . .
H36B H 0.2060 -0.0654 0.4016 0.066 Uiso 1 1 calc R . .
H36C H 0.3361 -0.0830 0.4488 0.066 Uiso 1 1 calc R . .
C37 C 0.3847(6) 0.0260(2) 0.4037(3) 0.0342(12) Uani 1 1 d . . .
H37A H 0.4451 0.0551 0.3815 0.051 Uiso 1 1 calc R . .
H37B H 0.4150 0.0216 0.4501 0.051 Uiso 1 1 calc R . .
H37C H 0.2860 0.0394 0.4023 0.051 Uiso 1 1 calc R . .
O6A O 0.4689(12) 0.2897(5) 0.2736(8) 0.053(3) Uani 0.567(17) 1 d PDU A 1
C38A C 0.6151(11) 0.3084(5) 0.2551(10) 0.061(3) Uani 0.567(17) 1 d PDU A 1
H38A H 0.6774 0.3071 0.2948 0.073 Uiso 0.567(17) 1 calc PR A 1
H38B H 0.6539 0.2810 0.2214 0.073 Uiso 0.567(17) 1 calc PR A 1
C39A C 0.6115(13) 0.3649(5) 0.2298(10) 0.068(3) Uani 0.567(17) 1 d PDU A 1
H39A H 0.6417 0.3644 0.1826 0.081 Uiso 0.567(17) 1 calc PR A 1
H39B H 0.6780 0.3902 0.2550 0.081 Uiso 0.567(17) 1 calc PR A 1
C40A C 0.4728(13) 0.3879(5) 0.2344(10) 0.063(3) Uani 0.567(17) 1 d PDU A 1
H40A H 0.4400 0.4021 0.1903 0.076 Uiso 0.567(17) 1 calc PR A 1
H40B H 0.4705 0.4213 0.2661 0.076 Uiso 0.567(17) 1 calc PR A 1
C41A C 0.3829(13) 0.3404(6) 0.2576(19) 0.055(3) Uani 0.567(17) 1 d PDU A 1
H41A H 0.3303 0.3533 0.2976 0.066 Uiso 0.567(17) 1 calc PR A 1
H41B H 0.3132 0.3300 0.2226 0.066 Uiso 0.567(17) 1 calc PR A 1
O6B O 0.4735(16) 0.2889(6) 0.2506(10) 0.056(3) Uani 0.433(17) 1 d PDU A 2
C38B C 0.6065(16) 0.3123(7) 0.2801(12) 0.061(3) Uani 0.433(17) 1 d PDU A 2
H38C H 0.6129 0.3015 0.3278 0.073 Uiso 0.433(17) 1 calc PR A 2
H38D H 0.6896 0.2957 0.2568 0.073 Uiso 0.433(17) 1 calc PR A 2
C39B C 0.6035(16) 0.3744(6) 0.2730(13) 0.063(3) Uani 0.433(17) 1 d PDU A 2
H39C H 0.6526 0.3865 0.2318 0.076 Uiso 0.433(17) 1 calc PR A 2
H39D H 0.6502 0.3937 0.3115 0.076 Uiso 0.433(17) 1 calc PR A 2
C40B C 0.4557(17) 0.3900(6) 0.2699(13) 0.060(3) Uani 0.433(17) 1 d PDU A 2
H40C H 0.4370 0.4150 0.2305 0.072 Uiso 0.433(17) 1 calc PR A 2
H40D H 0.4285 0.4123 0.3103 0.072 Uiso 0.433(17) 1 calc PR A 2
C41B C 0.3749(17) 0.3360(8) 0.266(2) 0.055(3) Uani 0.433(17) 1 d PDU A 2
H41C H 0.3025 0.3391 0.2299 0.066 Uiso 0.433(17) 1 calc PR A 2
H41D H 0.3264 0.3281 0.3082 0.066 Uiso 0.433(17) 1 calc PR A 2

loop_
_atom_site_aniso_label
_atom_site_aniso_U_11
_atom_site_aniso_U_22
_atom_site_aniso_U_33
_atom_site_aniso_U_23
_atom_site_aniso_U_13
_atom_site_aniso_U_12
Ga1 0.0195(2) 0.01178(18) 0.0264(2) -0.0002(2) -0.0027(2) 0.00095(19)
Si1 0.0226(6) 0.0134(5) 0.0323(8) -0.0001(6) -0.0026(7) 0.0012(4)
O1 0.0231(13) 0.0102(11) 0.0345(16) -0.0042(14) 0.0013(15) -0.0003(11)
O2 0.0248(14) 0.0155(14) 0.043(2) -0.0001(19) -0.0030(19) 0.0012(12)
O3 0.0320(19) 0.0165(16) 0.038(2) -0.0071(14) 0.0047(15) 0.0014(14)
O4 0.0320(19) 0.0118(15) 0.036(2) 0.0038(14) -0.0027(16) 0.0022(14)
O5 0.0181(14) 0.0147(13) 0.054(2) -0.0036(17) 0.0020(18) -0.0016(11)
N1 0.019(2) 0.012(2) 0.031(2) -0.0045(17) 0.0023(18) -0.0031(17)
N2 0.021(2) 0.015(2) 0.027(2) 0.0024(17) -0.0039(18) -0.0023(18)
C1 0.032(3) 0.019(2) 0.029(3) -0.002(2) -0.002(2) 0.006(2)
C2 0.023(3) 0.013(2) 0.029(3) 0.001(2) 0.000(2) -0.006(2)
C3 0.026(2) 0.0110(17) 0.030(3) 0.000(2) -0.007(3) 0.0012(15)
C4 0.020(3) 0.014(2) 0.033(3) 0.000(2) -0.003(2) 0.005(2)
C5 0.034(3) 0.024(3) 0.028(3) 0.001(2) 0.000(2) 0.013(2)
C6 0.030(3) 0.009(2) 0.025(3) 0.0003(19) -0.006(2) 0.002(2)
C7 0.022(3) 0.018(2) 0.029(3) 0.0044(18) 0.002(2) 0.000(2)
C8 0.045(3) 0.021(2) 0.034(3) 0.003(2) 0.005(3) -0.001(3)
C9 0.054(4) 0.030(3) 0.023(3) -0.003(2) 0.004(2) 0.002(3)
C10 0.036(3) 0.021(3) 0.034(3) -0.004(2) -0.008(2) -0.003(2)
C11 0.023(3) 0.020(3) 0.027(3) 0.000(2) -0.001(2) 0.003(2)
C12 0.028(3) 0.021(3) 0.028(3) -0.002(2) -0.004(2) -0.003(2)
C13 0.039(3) 0.018(3) 0.059(4) 0.000(3) 0.005(3) -0.006(2)
C14 0.027(3) 0.029(3) 0.071(4) 0.001(3) 0.008(3) -0.005(2)
C15 0.033(3) 0.021(3) 0.033(3) 0.000(2) 0.001(2) -0.005(2)
C16 0.034(3) 0.039(3) 0.052(4) 0.006(3) 0.012(3) -0.001(3)
C17 0.055(4) 0.018(3) 0.046(4) -0.002(2) 0.011(3) -0.003(3)
C18 0.020(2) 0.018(2) 0.023(3) -0.0017(19) 0.001(2) 0.0091(19)
C19 0.025(3) 0.015(2) 0.030(3) -0.0011(18) 0.001(2) 0.008(2)
C20 0.032(3) 0.032(3) 0.025(2) -0.002(2) -0.008(3) 0.011(3)
C21 0.032(3) 0.022(3) 0.032(3) 0.006(2) -0.001(2) 0.004(2)
C22 0.026(3) 0.020(3) 0.040(3) 0.003(2) 0.003(2) 0.003(2)
C23 0.020(3) 0.011(2) 0.036(3) -0.001(2) 0.003(2) 0.0069(19)
C24 0.031(3) 0.016(3) 0.038(3) -0.001(2) 0.000(2) -0.008(2)
C25 0.036(3) 0.029(3) 0.051(4) -0.006(3) 0.005(3) -0.009(2)
C26 0.028(3) 0.041(3) 0.076(4) -0.019(3) -0.006(3) 0.008(3)
C27 0.023(3) 0.027(3) 0.030(3) -0.002(2) -0.004(2) 0.000(2)
C28 0.029(3) 0.031(3) 0.049(4) -0.005(3) -0.004(3) 0.000(2)
C29 0.034(3) 0.025(3) 0.046(3) -0.002(2) -0.009(3) -0.002(2)
C30 0.039(3) 0.024(3) 0.033(3) -0.006(2) 0.009(3) -0.001(3)
C31 0.047(3) 0.031(3) 0.036(3) -0.005(2) 0.006(3) -0.015(3)
C32 0.070(5) 0.044(4) 0.051(4) -0.022(3) 0.021(3) -0.025(3)
C33 0.070(4) 0.031(3) 0.062(4) 0.005(3) 0.028(4) 0.018(3)
C34 0.034(3) 0.019(3) 0.042(3) 0.006(2) -0.002(3) 0.007(2)
C35 0.038(3) 0.029(3) 0.052(4) 0.008(3) -0.004(3) 0.009(2)
C36 0.049(4) 0.037(3) 0.046(3) 0.017(3) 0.001(3) -0.002(3)
C37 0.034(3) 0.030(3) 0.039(3) 0.004(2) -0.003(2) 0.007(2)
O6A 0.040(3) 0.022(3) 0.098(7) 0.001(3) 0.005(4) -0.004(2)
C38A 0.037(3) 0.038(3) 0.107(8) -0.003(4) 0.001(5) -0.008(3)
C39A 0.052(3) 0.044(4) 0.107(8) 0.010(5) 0.013(5) -0.016(3)
C40A 0.054(4) 0.035(3) 0.100(7) 0.015(4) -0.003(5) -0.008(3)
C41A 0.043(3) 0.031(3) 0.091(7) 0.005(4) 0.005(4) 0.000(3)
O6B 0.041(3) 0.025(3) 0.101(8) 0.000(4) 0.001(4) -0.005(3)
C38B 0.041(3) 0.037(4) 0.105(8) 0.000(5) -0.002(5) -0.006(3)
C39B 0.049(4) 0.036(4) 0.105(8) -0.001(5) -0.001(5) -0.013(3)
C40B 0.052(4) 0.031(3) 0.098(8) -0.007(5) 0.006(6) -0.003(3)
C41B 0.043(3) 0.030(4) 0.093(7) 0.003(4) 0.006(5) -0.002(3)

loop_
_atom_type_symbol
_atom_type_description
_atom_type_scat_dispersion_real
_atom_type_scat_dispersion_imag
_atom_type_scat_source
C C 0.0033 0.0016 'International Tables Vol C Tables 4.2.6.8 and 6.1.1.4'
H H 0.0000 0.0000 'International Tables Vol C Tables 4.2.6.8 and 6.1.1.4'
N N 0.0061 0.0033 'International Tables Vol C Tables 4.2.6.8 and 6.1.1.4'
O O 0.0106 0.0060 'International Tables Vol C Tables 4.2.6.8 and 6.1.1.4'
Si Si 0.0817 0.0704 'International Tables Vol C Tables 4.2.6.8 and 6.1.1.4'
Ga Ga 0.2307 1.6083 'International Tables Vol C Tables 4.2.6.8 and 6.1.1.4'

loop_
_geom_angle_atom_site_label_1
_geom_angle_atom_site_label_2
_geom_angle_atom_site_label_3
_geom_angle
O1 Ga1 O5 105.27(12)
O1 Ga1 N2 111.83(15)
O5 Ga1 N2 114.37(17)
O1 Ga1 N1 113.16(15)
O5 Ga1 N1 114.72(16)
N2 Ga1 N1 97.72(14)
O1 Si1 O3 106.49(17)
O1 Si1 O4 111.56(17)
O3 Si1 O4 105.59(17)
O1 Si1 O2 111.42(14)
O3 Si1 O2 113.0(2)
O4 Si1 O2 108.64(18)
Si1 O1 Ga1 128.91(17)
C30 O3 Si1 129.9(3)
C34 O4 Si1 129.2(3)
C2 N1 C6 119.0(4)
C2 N1 Ga1 120.9(3)
C6 N1 Ga1 120.0(3)
C4 N2 C18 119.9(4)
C4 N2 Ga1 121.5(3)
C18 N2 Ga1 118.6(3)
N1 C2 C3 122.9(4)
N1 C2 C1 120.2(4)
C3 C2 C1 116.9(4)
C4 C3 C2 129.1(3)
N2 C4 C3 123.5(4)
N2 C4 C5 119.0(4)
C3 C4 C5 117.5(4)
C7 C6 C11 121.6(4)
C7 C6 N1 119.5(4)
C11 C6 N1 119.0(4)
C8 C7 C6 116.6(5)
C8 C7 C15 120.7(5)
C6 C7 C15 122.7(4)
C9 C8 C7 123.0(5)
C8 C9 C10 119.2(5)
C9 C10 C11 121.3(5)
C10 C11 C6 118.2(5)
C10 C11 C12 121.2(5)
C6 C11 C12 120.6(4)
C11 C12 C14 111.6(4)
C11 C12 C13 112.8(4)
C14 C12 C13 109.7(4)
C7 C15 C16 111.4(4)
C7 C15 C17 111.7(4)
C16 C15 C17 111.1(4)
C19 C18 C23 122.0(4)
C19 C18 N2 120.1(4)
C23 C18 N2 117.9(4)
C20 C19 C18 118.6(5)
C20 C19 C27 119.2(5)
C18 C19 C27 122.2(4)
C21 C20 C19 120.0(5)
C20 C21 C22 120.8(5)
C23 C22 C21 121.5(5)
C22 C23 C18 117.2(5)
C22 C23 C24 120.6(4)
C18 C23 C24 122.3(4)
C26 C24 C23 111.7(4)
C26 C24 C25 109.9(4)
C23 C24 C25 111.0(4)
C19 C27 C28 110.7(4)
C19 C27 C29 111.7(4)
C28 C27 C29 109.9(4)
O3 C30 C31 108.8(4)
O3 C30 C32 106.0(5)
C31 C30 C32 109.7(5)
O3 C30 C33 110.3(4)
C31 C30 C33 110.2(5)
C32 C30 C33 111.6(5)
O4 C34 C35 108.3(4)
O4 C34 C36 104.8(4)
C35 C34 C36 110.2(4)
O4 C34 C37 112.3(4)
C35 C34 C37 111.1(5)
C36 C34 C37 110.0(5)
C41A O6A C38A 103.8(11)
C39A C38A O6A 109.5(9)
C38A C39A C40A 109.9(8)
C39A C40A C41A 106.8(8)
O6A C41A C40A 109.6(9)
C41B O6B C38B 101.4(16)
C39B C38B O6B 107.4(11)
C38B C39B C40B 105.6(10)
C39B C40B C41B 107.7(10)
C40B C41B O6B 107.4(11)

loop_
_geom_bond_atom_site_label_1
_geom_bond_atom_site_label_2
_geom_bond_distance
Ga1 O1 1.800(2)
Ga1 O5 1.806(3)
Ga1 N2 1.894(4)
Ga1 N1 1.945(4)
Si1 O1 1.604(3)
Si1 O3 1.628(3)
Si1 O4 1.632(3)
Si1 O2 1.633(3)
O3 C30 1.422(6)
O4 C34 1.451(6)
N1 C2 1.340(6)
N1 C6 1.437(6)
N2 C4 1.352(6)
N2 C18 1.454(6)
C1 C2 1.505(6)
C2 C3 1.392(7)
C3 C4 1.392(7)
C4 C5 1.503(6)
C6 C7 1.402(7)
C6 C11 1.413(7)
C7 C8 1.389(6)
C7 C15 1.516(7)
C8 C9 1.371(7)
C9 C10 1.377(7)
C10 C11 1.380(7)
C11 C12 1.512(7)
C12 C14 1.525(7)
C12 C13 1.541(7)
C15 C16 1.517(7)
C15 C17 1.535(7)
C18 C19 1.402(7)
C18 C23 1.411(7)
C19 C20 1.402(6)
C19 C27 1.527(7)
C20 C21 1.373(7)
C21 C22 1.394(7)
C22 C23 1.387(7)
C23 C24 1.532(7)
C24 C26 1.512(7)
C24 C25 1.538(7)
C27 C28 1.534(7)
C27 C29 1.534(7)
C30 C31 1.519(7)
C30 C32 1.525(8)
C30 C33 1.532(8)
C34 C35 1.511(7)
C34 C36 1.516(7)
C34 C37 1.520(7)
O6A C41A 1.444(13)
O6A C38A 1.493(12)
C38A C39A 1.380(11)
C39A C40A 1.413(11)
C40A C41A 1.450(12)
O6B C41B 1.449(16)
O6B C38B 1.485(15)
C38B C39B 1.417(13)
C39B C40B 1.441(13)
C40B C41B 1.447(14)

loop_
_geom_hbond_atom_site_label_D
_geom_hbond_atom_site_label_H
_geom_hbond_atom_site_label_A
_geom_hbond_distance_DH
_geom_hbond_distance_HA
_geom_hbond_distance_DA
_geom_hbond_angle_DHA
O2 H2 O5 0.82(2) 1.93(2) 2.705(4) 159(5)
O5 H5 O6A 0.82(2) 2.04(3) 2.82(1) 159(6)
O5 H5 O6B 0.82(2) 2.00(2) 2.81(1) 172(6)
